data_2010588
loop_
_publ_author_name
'Lee, Yong-Min'
'Chung, Geewon'
'Kwon, Mi-A'
'Choi, Sung-Nak'

_publ_section_title
;
 ({-})-Sparteine copper(II) diacetate
;
_journal_issue 1
_journal_name_full 'Acta Crystallographica Section C'
_journal_page_first 67
_journal_page_last 68
_journal_paper_doi 10.1107/S0108270199012160
_journal_volume 56
_journal_year 2000
_chemical_formula_iupac '[Cu (C2 H3 O2)2 (C15 H26 N2)]'
_chemical_formula_sum 'C19 H32 Cu N2 O4'
_chemical_formula_weight 416.01
_chemical_name_common '(-)-sparteine copper(II) diacetate'
_chemical_name_systematic
;
{1,3,4,7,7a,8,9,10,11,13,14,14a-dodecahydro-7,14-methano-
2H,6H-dipyrido[1,2-a:1',2'-e][1,5]diazocine-N,N'}bis(acetato-
O,O')copper(II)
;
_space_group_IT_number 4
_symmetry_cell_setting monoclinic
_symmetry_space_group_name_Hall 'P 2yb'
_symmetry_space_group_name_H-M 'P 1 21 1'
_audit_creation_method SHELXL-97
_cell_angle_alpha 90.000
_cell_angle_beta 97.954(8)
_cell_angle_gamma 90.000
_cell_formula_units_Z 2
_cell_length_a 8.0507(8)
_cell_length_b 12.0791(12)
_cell_length_c 10.2946(8)
_cell_measurement_reflns_used 25
_cell_measurement_temperature 293(2)
_cell_measurement_theta_max 13.04
_cell_measurement_theta_min 7.32
_cell_volume 991.47(16)
_computing_cell_refinement 'CAD-4 Software (Enraf-Nonius, 1989)'
_computing_data_collection 'CAD-4 Software (Enraf-Nonius, 1989)'
_computing_data_reduction 'Xtal3.2 Reference Manual (Hall et al., 1992)'
_computing_molecular_graphics 'ZORTEP (Zsolnai, 1996)'
_computing_publication_material SHELXL97
_computing_structure_refinement 'SHELXL97 (Sheldrick, 1997)'
_computing_structure_solution 'SHELXS97 (Sheldrick, 1990)'
_diffrn_ambient_temperature 293(2)
_diffrn_measured_fraction_theta_full .999
_diffrn_measured_fraction_theta_max .999
_diffrn_measurement_device_type 'Enraf-Nonius CAD-4'
_diffrn_measurement_method \w
_diffrn_radiation_monochromator graphite
_diffrn_radiation_source 'fine-focus sealed tube'
_diffrn_radiation_type MoK\a
_diffrn_radiation_wavelength .71069
_diffrn_reflns_av_R_equivalents .020
_diffrn_reflns_av_sigmaI/netI .011
_diffrn_reflns_limit_h_max 9
_diffrn_reflns_limit_h_min 0
_diffrn_reflns_limit_k_max 14
_diffrn_reflns_limit_k_min -2
_diffrn_reflns_limit_l_max 12
_diffrn_reflns_limit_l_min -12
_diffrn_reflns_number 2013
_diffrn_reflns_theta_full 24.97
_diffrn_reflns_theta_max 24.97
_diffrn_reflns_theta_min 2.00
_diffrn_standards_decay_% none
_diffrn_standards_interval_time 3600
_diffrn_standards_number 3
_exptl_absorpt_coefficient_mu 1.127
_exptl_absorpt_correction_T_max .754
_exptl_absorpt_correction_T_min .543
_exptl_absorpt_correction_type '\y scan'
_exptl_absorpt_process_details '(North et al., 1968)'
_exptl_crystal_colour blue
_exptl_crystal_density_diffrn 1.393
_exptl_crystal_density_method 'not measured'
_exptl_crystal_description cube
_exptl_crystal_F_000 442
_exptl_crystal_size_max .60
_exptl_crystal_size_mid .45
_exptl_crystal_size_min .25
_refine_diff_density_max .373
_refine_diff_density_min -.509
_refine_ls_abs_structure_details 'Flack (1983)'
_refine_ls_abs_structure_Flack -.03(3)
_refine_ls_extinction_method none
_refine_ls_goodness_of_fit_ref 1.315
_refine_ls_hydrogen_treatment constr
_refine_ls_matrix_type full
_refine_ls_number_parameters 230
_refine_ls_number_reflns 1838
_refine_ls_number_restraints 1
_refine_ls_restrained_S_all 1.314
_refine_ls_R_factor_all .054
_refine_ls_R_factor_gt .042
_refine_ls_shift/su_max <0.001
_refine_ls_shift/su_mean .000
_refine_ls_structure_factor_coef Fsqd
_refine_ls_weighting_details 'w = 1/[\s^2^(Fo^2^)+(0.0136P)^2^+1.9871P] where P=(Fo^2^+2Fc^2^)/3'
_refine_ls_weighting_scheme calc
_refine_ls_wR_factor_ref .101
_reflns_number_gt 1626
_reflns_number_total 1838
_reflns_threshold_expression I>2\s(I)
_cod_data_source_file ta1266.cif
_cod_data_source_block I
_cod_depositor_comments
;
The following automatic conversions were performed:
'_symmetry_cell_setting' value 'Monoclinic' changed to 'monoclinic'
according to '/home/saulius/struct/CIF-dictionaries/cif_core.dic'
dictionary named 'cif_core.dic' version 2.4.1 from 2010-06-29.

Automatic conversion script
Id: cif_fix_enum 1527 2010-12-29 10:47:43Z saulius 

The following automatic conversions were performed:

'_symmetry_cell_setting' value 'Monoclinic' changed to 'monoclinic'
according to /home/saulius/struct/CIF-dictionaries/cif_core.dic
dictionary named 'cif_core.dic' version 2.4.1 from 2010-06-29.

Automatic conversion script
Id: cif_fix_values 1715 2011-07-08 13:25:40Z adriana 

The following automatic conversions were performed:

'_refine_ls_weighting_scheme' value 'calc w =
1/[\s^2^(Fo^2^)+(0.0136P)^2^+1.9871P] where P=(Fo^2^+2Fc^2^)/3' was
changed to 'calc'. New tag '_refine_ls_weighting_details' was
created. The value of the new tag was set to 'w =
1/[\s^2^(Fo^2^)+(0.0136P)^2^+1.9871P] where P=(Fo^2^+2Fc^2^)/3'.

Automatic conversion script
Id: cif_fix_values 3143 2015-03-26 13:38:13Z robertas 
;
_cod_original_sg_symbol_H-M 'P 21'
_cod_database_code 2010588

loop_
_symmetry_equiv_pos_as_xyz
'x, y, z'
'-x, y+1/2, -z'

loop_
_atom_site_label
_atom_site_fract_x
_atom_site_fract_y
_atom_site_fract_z
_atom_site_U_iso_or_equiv
_atom_site_adp_type
_atom_site_calc_flag
_atom_site_refinement_flags
_atom_site_occupancy
_atom_site_disorder_assembly
_atom_site_disorder_group
_atom_site_type_symbol
Cu .52306(8) .05527(7) .14475(6) .0353(2) Uani d . 1 . . Cu
N1 .2910(7) -.0060(5) .0938(6) .0400(13) Uani d . 1 . . N
N9 .5557(7) -.0463(6) .3057(6) .0432(14) Uani d . 1 . . N
C2 .2049(8) .0495(10) -.0262(6) .0498(17) Uani d . 1 . . C
H2A .0951 .0165 -.0503 .060 Uiso calc R 1 . . H
H2B .2692 .0379 -.0980 .060 Uiso calc R 1 . . H
C3 .1856(11) .1715(8) -.0043(9) .064(2) Uani d . 1 . . C
H3A .1295 .2055 -.0839 .077 Uiso calc R 1 . . H
H3B .2955 .2052 .0163 .077 Uiso calc R 1 . . H
C4 .0843(10) .1916(8) .1074(9) .063(2) Uani d . 1 . . C
H4A .0820 .2702 .1261 .076 Uiso calc R 1 . . H
H4B -.0302 .1670 .0817 .076 Uiso calc R 1 . . H
C5 .1602(12) .1299(8) .2295(10) .053(2) Uani d . 1 . . C
H5A .0885 .1383 .2972 .064 Uiso calc R 1 . . H
H5B .2688 .1615 .2619 .064 Uiso calc R 1 . . H
C6 .1809(11) .0073(7) .2011(9) .042(2) Uani d . 1 . . C
H6 .0697 -.0217 .1670 .051 Uiso calc R 1 . . H
C7 .2482(9) -.0617(7) .3210(7) .0477(18) Uani d . 1 . . C
H7 .1691 -.0534 .3846 .057 Uiso calc R 1 . . H
C8 .3742(10) -.1925(7) .1845(7) .0499(19) Uani d . 1 . . C
H8 .3764 -.2702 .1574 .060 Uiso calc R 1 . . H
C10 .7244(9) -.0206(9) .3780(7) .057(2) Uani d . 1 . . C
H10A .7182 .0492 .4239 .069 Uiso calc R 1 . . H
H10B .8024 -.0110 .3151 .069 Uiso calc R 1 . . H
C11 .7929(11) -.1083(10) .4764(8) .072(3) Uani d . 1 . . C
H11A .9052 -.0879 .5156 .087 Uiso calc R 1 . . H
H11B .7229 -.1123 .5458 .087 Uiso calc R 1 . . H
C12 .7977(12) -.2205(10) .4117(9) .079(3) Uani d . 1 . . C
H12A .8760 -.2189 .3482 .095 Uiso calc R 1 . . H
H12B .8354 -.2760 .4773 .095 Uiso calc R 1 . . H
C13 .6264(12) -.2498(9) .3447(9) .069(3) Uani d . 1 . . C
H13A .5532 -.2609 .4109 .083 Uiso calc R 1 . . H
H13B .6331 -.3194 .2987 .083 Uiso calc R 1 . . H
C14 .5482(10) -.1632(7) .2475(7) .0441(17) Uani d . 1 . . C
H14 .6177 -.1615 .1765 .053 Uiso calc R 1 . . H
C15 .4225(9) -.0297(8) .3915(7) .0504(19) Uani d . 1 . . C
H15A .4214 .0474 .4179 .060 Uiso calc R 1 . . H
H15B .4483 -.0742 .4701 .060 Uiso calc R 1 . . H
C16 .3099(10) -.1258(6) .0648(8) .0496(19) Uani d . 1 . . C
H16A .3866 -.1339 .0006 .060 Uiso calc R 1 . . H
H16B .2020 -.1551 .0265 .060 Uiso calc R 1 . . H
C17 .2487(10) -.1836(7) .2835(9) .055(2) Uani d . 1 . . C
H17A .1378 -.2070 .2441 .066 Uiso calc R 1 . . H
H17B .2839 -.2291 .3600 .066 Uiso calc R 1 . . H
C18 .6499(10) .2447(8) .2835(8) .0513(19) Uani d . 1 . . C
C19 .7790(9) .3333(7) .3132(7) .070(3) Uani d . 1 . . C
H19A .7245 .4028 .3232 .106 Uiso calc R 1 . . H
H19B .8449 .3384 .2425 .106 Uiso calc R 1 . . H
H19C .8506 .3155 .3929 .106 Uiso calc R 1 . . H
C20 .6865(6) .0045(5) -.0544(5) .0395(16) Uani d . 1 . . C
C21 .7282(7) -.0045(5) -.1936(4) .069(3) Uani d . 1 . . C
H21A .8384 .0247 -.1970 .103 Uiso calc R 1 . . H
H21B .6477 .0370 -.2518 .103 Uiso calc R 1 . . H
H21C .7246 -.0808 -.2200 .103 Uiso calc R 1 . . H
O1 .6750(7) .1758(5) .1956(5) .0573(15) Uani d . 1 . . O
O2 .5343(8) .2397(7) .3496(8) .085(2) Uani d . 1 . . O
O3 .5602(5) .0652(7) -.0404(4) .0472(11) Uani d . 1 . . O
O4 .7681(7) -.0461(5) .0346(5) .0571(14) Uani d . 1 . . O

loop_
_atom_site_aniso_label
_atom_site_aniso_U_11
_atom_site_aniso_U_22
_atom_site_aniso_U_33
_atom_site_aniso_U_12
_atom_site_aniso_U_13
_atom_site_aniso_U_23
Cu .0352(4) .0414(4) .0303(3) -.0042(5) .0084(3) -.0029(5)
N1 .036(3) .044(3) .040(3) .000(3) .006(2) -.005(3)
N9 .040(3) .054(4) .037(3) .000(3) .011(3) .002(3)
C2 .039(3) .061(5) .046(3) .005(5) -.005(3) .001(6)
C3 .056(5) .066(6) .068(6) .005(5) .004(4) .018(5)
C4 .043(4) .058(5) .089(6) .010(4) .010(4) .002(5)
C5 .045(5) .052(5) .066(6) -.002(4) .019(4) -.007(5)
C6 .029(4) .047(4) .052(5) -.005(3) .007(3) .002(4)
C7 .040(4) .056(5) .049(4) -.005(4) .017(3) .009(4)
C8 .062(5) .041(4) .049(4) .000(4) .017(4) .005(4)
C10 .037(4) .098(7) .036(4) -.003(4) -.001(3) -.003(4)
C11 .055(5) .113(9) .048(5) .017(6) .005(4) .013(6)
C12 .071(6) .111(9) .056(5) .041(6) .016(5) .034(6)
C13 .083(6) .071(6) .059(5) .026(5) .033(5) .021(5)
C14 .051(4) .049(5) .035(4) .006(4) .020(3) .005(3)
C15 .056(4) .067(5) .031(3) -.003(4) .018(3) -.013(4)
C16 .053(4) .045(4) .050(4) -.006(4) .005(4) -.015(4)
C17 .052(5) .049(5) .070(5) -.009(4) .026(4) .009(4)
C18 .047(4) .058(5) .048(4) -.014(4) .005(4) -.006(4)
C19 .080(6) .076(7) .058(5) -.031(5) .020(5) -.031(5)
C20 .048(4) .040(4) .032(3) -.005(3) .011(3) -.002(3)
C21 .082(6) .087(7) .042(4) .020(5) .025(4) -.007(5)
O1 .066(3) .061(4) .050(3) -.023(3) .024(3) -.021(3)
O2 .063(4) .092(5) .110(6) -.022(4) .047(4) -.038(5)
O3 .052(2) .055(3) .035(2) .005(4) .0124(18) .002(3)
O4 .068(4) .057(4) .047(3) .005(3) .008(3) .003(3)

loop_
_atom_type_symbol
_atom_type_description
_atom_type_scat_dispersion_real
_atom_type_scat_dispersion_imag
_atom_type_scat_source
C C .0033 .0016 'International Tables Vol C Tables 4.2.6.8 and 6.1.1.4'
H H .0000 .0000 'International Tables Vol C Tables 4.2.6.8 and 6.1.1.4'
Cu Cu .3201 1.2651 'International Tables Vol C Tables 4.2.6.8 and 6.1.1.4'
N N .0061 .0033 'International Tables Vol C Tables 4.2.6.8 and 6.1.1.4'
O O .0106 .0060 'International Tables Vol C Tables 4.2.6.8 and 6.1.1.4'

loop_
_geom_angle_atom_site_label_1
_geom_angle_atom_site_label_2
_geom_angle_atom_site_label_3
_geom_angle
_geom_angle_publ_flag
O1 Cu O3 92.4(3) yes
O1 Cu N1 151.8(2) yes
O3 Cu N1 91.7(2) yes
O1 Cu N9 103.1(3) yes
O3 Cu N9 142.9(3) yes
N1 Cu N9 90.1(2) yes
C2 N1 C16 108.6(7) ?
C2 N1 C6 107.7(6) ?
C16 N1 C6 109.5(6) ?
C2 N1 Cu 111.1(5) ?
C16 N1 Cu 107.0(5) ?
C6 N1 Cu 112.8(5) ?
C10 N9 C15 110.8(6) ?
C10 N9 C14 111.9(6) ?
C15 N9 C14 111.3(6) ?
C10 N9 Cu 106.6(5) ?
C15 N9 Cu 112.0(5) ?
C14 N9 Cu 104.0(4) ?
N1 C2 C3 111.3(7) ?
C2 C3 C4 110.3(8) ?
C5 C4 C3 110.6(7) ?
C4 C5 C6 111.2(9) ?
N1 C6 C5 109.4(6) ?
N1 C6 C7 110.7(7) ?
C5 C6 C7 114.3(9) ?
C17 C7 C6 109.7(7) ?
C17 C7 C15 109.2(7) ?
C6 C7 C15 116.3(6) ?
C14 C8 C16 115.0(6) ?
C14 C8 C17 110.9(7) ?
C16 C8 C17 108.9(7) ?
N9 C10 C11 114.2(8) ?
C12 C11 C10 111.2(7) ?
C13 C12 C11 109.7(8) ?
C12 C13 C14 114.3(8) ?
C8 C14 C13 113.4(7) ?
C8 C14 N9 111.7(6) ?
C13 C14 N9 112.7(7) ?
N9 C15 C7 111.7(6) ?
N1 C16 C8 112.9(6) ?
C7 C17 C8 105.1(6) ?
O2 C18 O1 124.9(8) yes
O2 C18 C19 118.7(7) ?
O1 C18 C19 116.2(6) ?
O4 C20 O3 124.0(5) yes
O4 C20 C21 120.5(3) ?
O3 C20 C21 115.5(3) ?
C18 O1 Cu 122.2(5) ?
C20 O3 Cu 107.7(4) ?

loop_
_geom_bond_atom_site_label_1
_geom_bond_atom_site_label_2
_geom_bond_site_symmetry_2
_geom_bond_distance
_geom_bond_publ_flag
Cu O1 . 1.927(5) yes
Cu O3 . 1.973(4) yes
Cu N1 . 2.010(6) yes
Cu N9 . 2.049(6) yes
N1 C2 . 1.489(9) ?
N1 C16 . 1.491(9) ?
N1 C6 . 1.517(10) ?
N9 C10 . 1.488(9) ?
N9 C15 . 1.494(8) ?
N9 C14 . 1.531(10) ?
C2 C3 . 1.502(15) ?
C3 C4 . 1.519(12) ?
C4 C5 . 1.515(13) ?
C5 C6 . 1.523(11) ?
C6 C7 . 1.526(11) ?
C7 C17 . 1.522(12) ?
C7 C15 . 1.538(10) ?
C8 C14 . 1.503(11) ?
C8 C16 . 1.503(11) ?
C8 C17 . 1.535(10) ?
C10 C11 . 1.516(12) ?
C11 C12 . 1.513(15) ?
C12 C13 . 1.496(14) ?
C13 C14 . 1.523(11) ?
C18 O2 . 1.229(9) yes
C18 O1 . 1.266(10) yes
C18 C19 . 1.493(9) ?
C20 O4 . 1.216(8) yes
C20 O3 . 1.278(7) yes
C20 C21 . 1.5201(12) ?
